data_4108941
loop_
_publ_author_name
'Le-Ping Liu'
'Bo Xu'
'Mark S. Mashuta'
'Gerald B. Hammond'

_publ_contact_author
; Professor Gerald B. Hammond
  Department of Chemistry 
  University of Louisville
  Louisville, KY 40292, USA
;
_publ_contact_author_email gbhamm01@louisville.edu
_publ_contact_author_fax '(502)852-3899 '
_publ_contact_author_phone '(502)852-5998 '
_publ_section_title
;
 Synthesis and Structural Characterization of Stable Organogold(I)
 Compounds. Evidence for the Mechanism of Gold-Catalyzed Cyclizations
;
_journal_name_full 'Journal of the American Chemical Society'
_journal_page_first 17642
_journal_page_last 17643
_journal_paper_doi 10.1021/ja806685j
_journal_volume 130
_journal_year 2008
_chemical_formula_moiety 'C30 H26 Au O2 P'
_chemical_formula_sum 'C30 H26 Au O2 P'
_chemical_formula_weight 646.44
_chemical_name_common
; 
 5-benzyl-3-methyl-4-(triphenylphosphine)gold-furan-2(5H)-one
;
_chemical_name_systematic
; 
 5-benzyl-3-methyl-4-(triphenylphosphine)gold-furan-2(5H)-one
;
_space_group_IT_number 2
_symmetry_cell_setting triclinic
_symmetry_space_group_name_Hall '-P 1'
_symmetry_space_group_name_H-M 'P -1'
_atom_sites_solution_hydrogens geom
_atom_sites_solution_primary direct
_atom_sites_solution_secondary difmap
_audit_creation_date 'Aug 7, 2008'
_audit_creation_method SHELXL-97
_audit_update_record
;
  Aug_10_2008 text and data added by Mark S. Mashuta
  Aug_18_2008 text and data added by Mark S. Mashuta
;
_cell_angle_alpha 67.953(6)
_cell_angle_beta 64.840(8)
_cell_angle_gamma 83.832(9)
_cell_formula_units_Z 4
_cell_length_a 13.5529(12)
_cell_length_b 14.8008(17)
_cell_length_c 14.8937(16)
_cell_measurement_reflns_used 7974
_cell_measurement_temperature 100(2)
_cell_measurement_theta_max 28.05
_cell_measurement_theta_min 2.30
_cell_volume 2501.6(5)
_computing_cell_refinement 'SAINT 6.36 (Bruker, 2002)'
_computing_data_collection 'SMART 5.628 (Bruker, 2002)'
_computing_data_reduction 'SAINT 6.36 (Bruker, 2002)'
_computing_molecular_graphics 'SHELXTL 6.14 (Bruker, 2001)'
_computing_publication_material 'SHELXTL 6.14 (Bruker, 2001)'
_computing_structure_refinement 'SHELXL-97 (Sheldrick, 1997)'
_computing_structure_solution 'SHELXS-90 (Sheldrick, 1990)'
_diffrn_ambient_temperature 100(2)
_diffrn_measured_fraction_theta_full 0.921
_diffrn_measured_fraction_theta_max 0.921
_diffrn_measurement_device_type 'SMART APEX CCD'
_diffrn_measurement_method '\w scans'
_diffrn_radiation_monochromator graphite
_diffrn_radiation_source 'normal-focus sealed tube'
_diffrn_radiation_type MoK\a
_diffrn_radiation_wavelength 0.71073
_diffrn_reflns_av_R_equivalents 0.0169
_diffrn_reflns_av_sigmaI/netI 0.0265
_diffrn_reflns_limit_h_max 17
_diffrn_reflns_limit_h_min -17
_diffrn_reflns_limit_k_max 19
_diffrn_reflns_limit_k_min -19
_diffrn_reflns_limit_l_max 19
_diffrn_reflns_limit_l_min -18
_diffrn_reflns_number 21623
_diffrn_reflns_theta_full 28.03
_diffrn_reflns_theta_max 28.03
_diffrn_reflns_theta_min 1.49
_diffrn_standards_decay_% <0.1
_diffrn_standards_interval_count 0
_diffrn_standards_interval_time 0
_diffrn_standards_number 0
_exptl_absorpt_coefficient_mu 5.970
_exptl_absorpt_correction_T_max 0.370
_exptl_absorpt_correction_T_min 0.185
_exptl_absorpt_correction_type multi-scan
_exptl_absorpt_process_details
;
SADABS; Sheldrick, (1996).
;
_exptl_crystal_colour colorless
_exptl_crystal_density_diffrn 1.716
_exptl_crystal_description prism
_exptl_crystal_F_000 1264
_exptl_crystal_size_max 0.33
_exptl_crystal_size_mid 0.25
_exptl_crystal_size_min 0.17
_refine_diff_density_max 2.442
_refine_diff_density_min -1.240
_refine_diff_density_rms 0.131
_refine_ls_extinction_method none
_refine_ls_goodness_of_fit_ref 1.071
_refine_ls_hydrogen_treatment constr
_refine_ls_matrix_type full
_refine_ls_number_parameters 581
_refine_ls_number_reflns 11155
_refine_ls_number_restraints 0
_refine_ls_restrained_S_all 1.071
_refine_ls_R_factor_all 0.0397
_refine_ls_R_factor_gt 0.0352
_refine_ls_shift/su_max 0.001
_refine_ls_shift/su_mean 0.000
_refine_ls_structure_factor_coef Fsqd
_refine_ls_weighting_details 'calc w=1/[\s^2^(Fo^2^)+(0.0345P)^2^+0.8145P] where P=(Fo^2^+2Fc^2^)/3'
_refine_ls_weighting_scheme calc
_refine_ls_wR_factor_gt 0.0819
_refine_ls_wR_factor_ref 0.0846
_reflns_number_gt 10091
_reflns_number_total 11155
_reflns_threshold_expression I>2\s(I)
_cod_data_source_file ja806685j_si_001.cif
_cod_data_source_block gbh10lt
_cod_database_code 4108941

loop_
_symmetry_equiv_pos_as_xyz
'x, y, z'
'-x, -y, -z'

loop_
_atom_site_label
_atom_site_type_symbol
_atom_site_fract_x
_atom_site_fract_y
_atom_site_fract_z
_atom_site_U_iso_or_equiv
_atom_site_adp_type
_atom_site_occupancy
_atom_site_symmetry_multiplicity
_atom_site_calc_flag
_atom_site_refinement_flags
Au1 Au 0.247660(16) 0.073328(12) 0.098265(14) 0.02609(6) Uani 1 1 d .
Au2 Au 0.245134(15) 0.423932(12) 0.471640(14) 0.02396(5) Uani 1 1 d .
P1 P 0.17770(10) 0.21090(9) 0.13291(10) 0.0237(2) Uani 1 1 d .
P2 P 0.32034(10) 0.28793(8) 0.55060(9) 0.0219(2) Uani 1 1 d .
O1 O 0.3905(4) -0.1947(3) 0.0630(4) 0.0538(12) Uani 1 1 d .
O2 O 0.3414(3) -0.2260(3) -0.0469(3) 0.0377(9) Uani 1 1 d .
O3 O 0.0894(3) 0.6875(3) 0.3582(3) 0.0367(9) Uani 1 1 d .
O4 O 0.1172(3) 0.7089(3) 0.1923(3) 0.0394(9) Uani 1 1 d .
C1 C 0.3042(5) -0.0462(4) 0.0597(5) 0.0363(12) Uani 1 1 d .
C2 C 0.2844(4) -0.0806(3) -0.0018(4) 0.0274(10) Uani 1 1 d .
C3 C 0.3366(4) -0.1738(4) 0.0002(4) 0.0337(11) Uani 1 1 d .
C4 C 0.3828(5) -0.1134(4) 0.0995(5) 0.0429(14) Uani 1 1 d .
H4 H 0.4560 -0.0783 0.0660 0.052 Uiso 1 1 calc R
C5 C 0.2231(6) -0.0386(4) -0.0681(5) 0.0445(15) Uani 1 1 d .
H5A H 0.1820 0.0153 -0.0496 0.067 Uiso 1 1 calc R
H5B H 0.1723 -0.0891 -0.0553 0.067 Uiso 1 1 calc R
H5C H 0.2743 -0.0140 -0.1436 0.067 Uiso 1 1 calc R
C6 C 0.3438(6) -0.1552(4) 0.2167(5) 0.0444(14) Uani 1 1 d .
H6A H 0.3839 -0.2138 0.2367 0.053 Uiso 1 1 calc R
H6B H 0.2653 -0.1759 0.2496 0.053 Uiso 1 1 calc R
C7 C 0.3595(6) -0.0820(5) 0.2610(5) 0.0503(6) Uani 1 1 d .
C8 C 0.4583(6) -0.0452(5) 0.2322(5) 0.0503(6) Uani 1 1 d .
H8 H 0.5206 -0.0633 0.1824 0.060 Uiso 1 1 calc R
C9 C 0.4708(6) 0.0199(5) 0.2748(5) 0.0503(6) Uani 1 1 d .
H9 H 0.5415 0.0463 0.2540 0.060 Uiso 1 1 calc R
C10 C 0.3767(6) 0.0467(5) 0.3500(5) 0.0503(6) Uani 1 1 d .
H10 H 0.3826 0.0954 0.3750 0.060 Uiso 1 1 calc R
C11 C 0.2815(6) 0.0018(5) 0.3836(5) 0.0503(6) Uani 1 1 d .
H11 H 0.2195 0.0128 0.4394 0.060 Uiso 1 1 calc R
C12 C 0.2708(6) -0.0616(5) 0.3384(5) 0.0503(6) Uani 1 1 d .
H12 H 0.2009 -0.0910 0.3616 0.060 Uiso 1 1 calc R
C13 C 0.2751(4) 0.3155(3) 0.0561(4) 0.0246(9) Uani 1 1 d .
C14 C 0.3828(4) 0.3000(4) 0.0428(4) 0.0315(11) Uani 1 1 d .
H14 H 0.4033 0.2360 0.0724 0.038 Uiso 1 1 calc R
C15 C 0.4605(4) 0.3783(4) -0.0139(5) 0.0348(11) Uani 1 1 d .
H15 H 0.5336 0.3682 -0.0214 0.042 Uiso 1 1 calc R
C16 C 0.4309(5) 0.4709(4) -0.0593(4) 0.0348(12) Uani 1 1 d .
H16 H 0.4844 0.5241 -0.0996 0.042 Uiso 1 1 calc R
C17 C 0.3248(5) 0.4868(4) -0.0467(4) 0.0332(11) Uani 1 1 d .
H17 H 0.3053 0.5508 -0.0779 0.040 Uiso 1 1 calc R
C18 C 0.2460(4) 0.4097(4) 0.0116(4) 0.0291(10) Uani 1 1 d .
H18 H 0.1724 0.4210 0.0212 0.035 Uiso 1 1 calc R
C19 C 0.1304(4) 0.2009(3) 0.2703(4) 0.0247(9) Uani 1 1 d .
C20 C 0.1783(5) 0.2559(4) 0.3006(5) 0.0380(12) Uani 1 1 d .
H20 H 0.2366 0.3027 0.2478 0.046 Uiso 1 1 calc R
C21 C 0.1423(5) 0.2433(5) 0.4067(5) 0.0420(14) Uani 1 1 d .
H21 H 0.1761 0.2815 0.4260 0.050 Uiso 1 1 calc R
C22 C 0.0579(5) 0.1761(4) 0.4846(4) 0.0357(12) Uani 1 1 d .
H22 H 0.0334 0.1673 0.5574 0.043 Uiso 1 1 calc R
C23 C 0.0097(5) 0.1216(4) 0.4547(5) 0.0448(14) Uani 1 1 d .
H23 H -0.0493 0.0757 0.5076 0.054 Uiso 1 1 calc R
C24 C 0.0460(5) 0.1329(4) 0.3488(5) 0.0378(12) Uani 1 1 d .
H24 H 0.0129 0.0937 0.3299 0.045 Uiso 1 1 calc R
C25 C 0.0606(4) 0.2458(3) 0.1012(4) 0.0243(9) Uani 1 1 d .
C26 C -0.0222(5) 0.2971(4) 0.1515(5) 0.0372(12) Uani 1 1 d .
H26 H -0.0191 0.3150 0.2053 0.045 Uiso 1 1 calc R
C27 C -0.1102(5) 0.3226(4) 0.1230(5) 0.0423(14) Uani 1 1 d .
H27 H -0.1675 0.3568 0.1581 0.051 Uiso 1 1 calc R
C28 C -0.1137(5) 0.2978(4) 0.0436(5) 0.0380(12) Uani 1 1 d .
H28 H -0.1736 0.3151 0.0244 0.046 Uiso 1 1 calc R
C29 C -0.0307(4) 0.2482(4) -0.0081(4) 0.0316(11) Uani 1 1 d .
H29 H -0.0332 0.2321 -0.0632 0.038 Uiso 1 1 calc R
C30 C 0.0564(4) 0.2218(3) 0.0206(4) 0.0275(10) Uani 1 1 d .
H30 H 0.1132 0.1873 -0.0146 0.033 Uiso 1 1 calc R
C31 C 0.1821(4) 0.5421(3) 0.3931(4) 0.0282(10) Uani 1 1 d .
C32 C 0.1890(4) 0.5713(3) 0.2942(4) 0.0256(9) Uani 1 1 d .
C33 C 0.1310(4) 0.6617(4) 0.2712(4) 0.0272(10) Uani 1 1 d .
C34 C 0.1099(5) 0.6114(4) 0.4443(5) 0.0398(13) Uani 1 1 d .
H34 H 0.0391 0.5755 0.5007 0.048 Uiso 1 1 calc R
C35 C 0.2445(6) 0.5301(5) 0.2093(4) 0.0461(15) Uani 1 1 d .
H35A H 0.2992 0.4861 0.2254 0.069 Uiso 1 1 calc R
H35B H 0.2805 0.5834 0.1405 0.069 Uiso 1 1 calc R
H35C H 0.1906 0.4938 0.2062 0.069 Uiso 1 1 calc R
C36 C 0.1563(5) 0.6587(4) 0.4909(5) 0.0404(13) Uani 1 1 d .
H36A H 0.1125 0.7142 0.5034 0.048 Uiso 1 1 calc R
H36B H 0.2317 0.6850 0.4392 0.048 Uiso 1 1 calc R
C37 C 0.1584(5) 0.5885(4) 0.5957(4) 0.0335(11) Uani 1 1 d .
C38A C 0.0671(9) 0.5339(7) 0.6750(7) 0.0455(10) Uani 0.70 1 d P
H38A H 0.0010 0.5400 0.6661 0.055 Uiso 0.70 1 calc PR
C39A C 0.0701(9) 0.4683(6) 0.7706(7) 0.0455(10) Uani 0.70 1 d P
H39A H 0.0069 0.4285 0.8257 0.055 Uiso 0.70 1 calc PR
C40A C 0.1663(10) 0.4623(7) 0.7839(7) 0.0455(10) Uani 0.70 1 d P
H40A H 0.1691 0.4150 0.8468 0.055 Uiso 0.70 1 calc PR
C41A C 0.2572(10) 0.5225(8) 0.7091(8) 0.0455(10) Uani 0.70 1 d P
H41A H 0.3204 0.5221 0.7216 0.055 Uiso 0.70 1 calc PR
C42A C 0.2526(9) 0.5847(8) 0.6133(8) 0.0455(10) Uani 0.70 1 d P
H42A H 0.3153 0.6255 0.5586 0.055 Uiso 0.70 1 calc PR
C40B C 0.2278(18) 0.4877(16) 0.7489(18) 0.031(4) Uiso 0.30 1 d P
H40B H 0.2559 0.4530 0.8001 0.038 Uiso 0.30 1 calc PR
C41B C 0.2792(19) 0.5774(19) 0.6730(19) 0.049(5) Uiso 0.30 1 d P
H41B H 0.3371 0.6060 0.6754 0.059 Uiso 0.30 1 calc PR
C38B C 0.1052(19) 0.4930(17) 0.6793(18) 0.045(5) Uiso 0.30 1 d P
H38B H 0.0455 0.4643 0.6798 0.054 Uiso 0.30 1 calc PR
C39B C 0.142(2) 0.448(2) 0.754(2) 0.056(6) Uiso 0.30 1 d P
H39B H 0.1076 0.3883 0.8099 0.067 Uiso 0.30 1 calc PR
C42B C 0.2443(19) 0.6217(17) 0.5966(19) 0.044(5) Uiso 0.30 1 d P
H42B H 0.2831 0.6800 0.5402 0.052 Uiso 0.30 1 calc PR
C43 C 0.3743(4) 0.3030(3) 0.6368(4) 0.0228(9) Uani 1 1 d .
C44 C 0.4598(4) 0.3739(4) 0.5907(4) 0.0298(10) Uani 1 1 d .
H44 H 0.4879 0.4110 0.5163 0.036 Uiso 1 1 calc R
C45 C 0.5037(4) 0.3905(4) 0.6514(5) 0.0335(11) Uani 1 1 d .
H45 H 0.5624 0.4383 0.6188 0.040 Uiso 1 1 calc R
C46 C 0.4627(5) 0.3376(4) 0.7604(5) 0.0345(11) Uani 1 1 d .
H46 H 0.4927 0.3494 0.8025 0.041 Uiso 1 1 calc R
C47 C 0.3771(5) 0.2671(4) 0.8077(4) 0.0342(11) Uani 1 1 d .
H47 H 0.3487 0.2306 0.8822 0.041 Uiso 1 1 calc R
C48 C 0.3336(4) 0.2503(4) 0.7461(4) 0.0296(10) Uani 1 1 d .
H48 H 0.2752 0.2022 0.7787 0.035 Uiso 1 1 calc R
C49 C 0.2239(4) 0.1819(3) 0.6321(4) 0.0226(9) Uani 1 1 d .
C50 C 0.2502(4) 0.0881(3) 0.6311(4) 0.0262(10) Uani 1 1 d .
H50 H 0.3215 0.0773 0.5864 0.031 Uiso 1 1 calc R
C51 C 0.1717(4) 0.0108(3) 0.6957(4) 0.0295(10) Uani 1 1 d .
H51 H 0.1889 -0.0527 0.6942 0.035 Uiso 1 1 calc R
C52 C 0.0678(4) 0.0263(4) 0.7626(4) 0.0281(10) Uani 1 1 d .
H52 H 0.0150 -0.0270 0.8079 0.034 Uiso 1 1 calc R
C53 C 0.0408(4) 0.1190(4) 0.7636(4) 0.0278(10) Uani 1 1 d .
H53 H -0.0305 0.1295 0.8088 0.033 Uiso 1 1 calc R
C54 C 0.1189(4) 0.1965(3) 0.6980(4) 0.0251(9) Uani 1 1 d .
H54 H 0.1005 0.2603 0.6980 0.030 Uiso 1 1 calc R
C55 C 0.4367(4) 0.2537(3) 0.4533(4) 0.0248(9) Uani 1 1 d .
C56 C 0.5123(4) 0.1913(4) 0.4823(4) 0.0324(11) Uani 1 1 d .
H56 H 0.5034 0.1661 0.5543 0.039 Uiso 1 1 calc R
C57 C 0.6002(5) 0.1665(4) 0.4056(5) 0.0395(13) Uani 1 1 d .
H57 H 0.6520 0.1250 0.4252 0.047 Uiso 1 1 calc R
C58 C 0.6131(4) 0.2019(4) 0.3006(4) 0.0351(12) Uani 1 1 d .
H58 H 0.6727 0.1833 0.2490 0.042 Uiso 1 1 calc R
C59 C 0.5400(5) 0.2636(4) 0.2710(4) 0.0346(11) Uani 1 1 d .
H59 H 0.5496 0.2883 0.1988 0.042 Uiso 1 1 calc R
C60 C 0.4515(4) 0.2899(4) 0.3471(4) 0.0289(10) Uani 1 1 d .
H60 H 0.4011 0.3327 0.3265 0.035 Uiso 1 1 calc R

loop_
_atom_site_aniso_label
_atom_site_aniso_U_11
_atom_site_aniso_U_22
_atom_site_aniso_U_33
_atom_site_aniso_U_23
_atom_site_aniso_U_13
_atom_site_aniso_U_12
Au1 0.03724(11) 0.01845(9) 0.02892(10) -0.00920(7) -0.02008(8) 0.00629(7)
Au2 0.03027(10) 0.01654(9) 0.02618(9) -0.00468(7) -0.01561(8) 0.00191(6)
P1 0.0289(6) 0.0185(5) 0.0290(6) -0.0082(5) -0.0176(5) 0.0029(4)
P2 0.0241(6) 0.0179(5) 0.0215(5) -0.0045(4) -0.0098(5) 0.0009(4)
O1 0.078(3) 0.044(2) 0.078(3) -0.041(2) -0.057(3) 0.031(2)
O2 0.042(2) 0.035(2) 0.040(2) -0.0223(17) -0.0120(18) 0.0010(17)
O3 0.055(2) 0.0287(19) 0.0331(19) -0.0139(16) -0.0261(19) 0.0193(17)
O4 0.051(2) 0.041(2) 0.034(2) -0.0136(17) -0.0282(19) 0.0201(18)
C1 0.055(3) 0.026(3) 0.044(3) -0.016(2) -0.033(3) 0.012(2)
C2 0.031(3) 0.023(2) 0.027(2) -0.0080(19) -0.012(2) -0.0004(19)
C3 0.035(3) 0.034(3) 0.040(3) -0.019(2) -0.018(2) 0.005(2)
C4 0.053(4) 0.032(3) 0.051(3) -0.021(3) -0.024(3) 0.011(3)
C5 0.071(4) 0.030(3) 0.047(3) -0.012(3) -0.039(3) 0.003(3)
C6 0.060(4) 0.034(3) 0.047(3) -0.017(3) -0.030(3) 0.013(3)
C7 0.0543(16) 0.0541(16) 0.0488(15) -0.0243(13) -0.0211(13) -0.0020(13)
C8 0.0543(16) 0.0541(16) 0.0488(15) -0.0243(13) -0.0211(13) -0.0020(13)
C9 0.0543(16) 0.0541(16) 0.0488(15) -0.0243(13) -0.0211(13) -0.0020(13)
C10 0.0543(16) 0.0541(16) 0.0488(15) -0.0243(13) -0.0211(13) -0.0020(13)
C11 0.0543(16) 0.0541(16) 0.0488(15) -0.0243(13) -0.0211(13) -0.0020(13)
C12 0.0543(16) 0.0541(16) 0.0488(15) -0.0243(13) -0.0211(13) -0.0020(13)
C13 0.030(2) 0.021(2) 0.025(2) -0.0085(18) -0.014(2) -0.0001(18)
C14 0.037(3) 0.022(2) 0.043(3) -0.013(2) -0.023(2) 0.007(2)
C15 0.030(3) 0.034(3) 0.046(3) -0.018(2) -0.018(2) 0.002(2)
C16 0.041(3) 0.026(3) 0.039(3) -0.009(2) -0.019(2) -0.006(2)
C17 0.045(3) 0.020(2) 0.038(3) -0.006(2) -0.023(2) 0.001(2)
C18 0.033(3) 0.025(2) 0.033(3) -0.009(2) -0.019(2) 0.004(2)
C19 0.028(2) 0.023(2) 0.027(2) -0.0102(19) -0.016(2) 0.0067(18)
C20 0.040(3) 0.042(3) 0.036(3) -0.016(2) -0.016(2) -0.007(2)
C21 0.045(3) 0.054(4) 0.041(3) -0.025(3) -0.024(3) 0.000(3)
C22 0.043(3) 0.037(3) 0.031(3) -0.016(2) -0.019(2) 0.017(2)
C23 0.051(4) 0.037(3) 0.036(3) -0.011(2) -0.009(3) -0.008(3)
C24 0.044(3) 0.036(3) 0.040(3) -0.019(2) -0.017(3) -0.005(2)
C25 0.029(2) 0.020(2) 0.027(2) -0.0068(18) -0.017(2) 0.0018(18)
C26 0.043(3) 0.037(3) 0.048(3) -0.023(3) -0.030(3) 0.013(2)
C27 0.040(3) 0.041(3) 0.059(4) -0.025(3) -0.031(3) 0.016(3)
C28 0.034(3) 0.041(3) 0.048(3) -0.013(3) -0.028(3) 0.006(2)
C29 0.040(3) 0.030(3) 0.032(3) -0.006(2) -0.023(2) -0.003(2)
C30 0.032(3) 0.024(2) 0.028(2) -0.0072(19) -0.016(2) 0.0011(19)
C31 0.036(3) 0.020(2) 0.033(3) -0.0079(19) -0.020(2) 0.0025(19)
C32 0.024(2) 0.025(2) 0.026(2) -0.0063(19) -0.0122(19) 0.0041(18)
C33 0.027(2) 0.025(2) 0.033(3) -0.011(2) -0.017(2) 0.0043(19)
C34 0.057(4) 0.029(3) 0.039(3) -0.011(2) -0.030(3) 0.016(3)
C35 0.058(4) 0.046(3) 0.030(3) -0.015(3) -0.020(3) 0.028(3)
C36 0.045(3) 0.034(3) 0.039(3) -0.010(2) -0.019(3) 0.007(2)
C37 0.046(3) 0.032(3) 0.032(3) -0.019(2) -0.022(2) 0.017(2)
C38A 0.063(3) 0.038(2) 0.035(2) -0.0048(18) -0.027(2) 0.001(2)
C39A 0.063(3) 0.038(2) 0.035(2) -0.0048(18) -0.027(2) 0.001(2)
C40A 0.063(3) 0.038(2) 0.035(2) -0.0048(18) -0.027(2) 0.001(2)
C41A 0.063(3) 0.038(2) 0.035(2) -0.0048(18) -0.027(2) 0.001(2)
C42A 0.063(3) 0.038(2) 0.035(2) -0.0048(18) -0.027(2) 0.001(2)
C43 0.023(2) 0.022(2) 0.025(2) -0.0072(18) -0.0126(19) 0.0040(17)
C44 0.030(3) 0.025(2) 0.030(2) -0.003(2) -0.015(2) -0.0013(19)
C45 0.033(3) 0.027(2) 0.044(3) -0.011(2) -0.020(2) 0.000(2)
C46 0.038(3) 0.034(3) 0.046(3) -0.022(2) -0.027(3) 0.012(2)
C47 0.040(3) 0.037(3) 0.027(2) -0.013(2) -0.016(2) 0.005(2)
C48 0.030(3) 0.027(2) 0.028(2) -0.009(2) -0.010(2) -0.001(2)
C49 0.028(2) 0.017(2) 0.021(2) -0.0020(17) -0.0123(19) 0.0003(17)
C50 0.030(2) 0.022(2) 0.025(2) -0.0072(18) -0.011(2) 0.0030(18)
C51 0.039(3) 0.018(2) 0.032(3) -0.0067(19) -0.017(2) 0.0033(19)
C52 0.032(3) 0.025(2) 0.025(2) -0.0029(19) -0.013(2) -0.0050(19)
C53 0.029(2) 0.027(2) 0.027(2) -0.010(2) -0.012(2) 0.0025(19)
C54 0.026(2) 0.021(2) 0.029(2) -0.0082(18) -0.013(2) 0.0028(18)
C55 0.025(2) 0.022(2) 0.025(2) -0.0086(18) -0.0082(19) -0.0008(18)
C56 0.031(3) 0.032(3) 0.030(3) -0.010(2) -0.012(2) 0.008(2)
C57 0.034(3) 0.041(3) 0.042(3) -0.017(3) -0.015(2) 0.013(2)
C58 0.028(3) 0.034(3) 0.034(3) -0.016(2) -0.001(2) -0.002(2)
C59 0.040(3) 0.031(3) 0.026(2) -0.008(2) -0.009(2) -0.005(2)
C60 0.030(3) 0.024(2) 0.027(2) -0.0071(19) -0.009(2) 0.0021(19)

loop_
_atom_type_symbol
_atom_type_description
_atom_type_scat_dispersion_real
_atom_type_scat_dispersion_imag
_atom_type_scat_source
C C 0.0033 0.0016 'International Tables Vol C Tables 4.2.6.8 and 6.1.1.4'
H H 0.0000 0.0000 'International Tables Vol C Tables 4.2.6.8 and 6.1.1.4'
O O 0.0106 0.0060 'International Tables Vol C Tables 4.2.6.8 and 6.1.1.4'
P P 0.1023 0.0942 'International Tables Vol C Tables 4.2.6.8 and 6.1.1.4'
Au Au -2.0133 8.8022 'International Tables Vol C Tables 4.2.6.8 and 6.1.1.4'

loop_
_geom_angle_atom_site_label_1
_geom_angle_atom_site_label_2
_geom_angle_atom_site_label_3
_geom_angle
_geom_angle_publ_flag
C1 Au1 P1 175.61(15) yes
C31 Au2 P2 176.26(14) no
C13 P1 C25 106.6(2) no
C13 P1 C19 104.7(2) no
C25 P1 C19 105.2(2) no
C13 P1 Au1 112.91(16) no
C25 P1 Au1 111.06(16) no
C19 P1 Au1 115.69(15) no
C43 P2 C55 103.7(2) no
C43 P2 C49 105.7(2) no
C55 P2 C49 107.3(2) no
C43 P2 Au2 114.48(15) no
C55 P2 Au2 112.00(16) no
C49 P2 Au2 112.94(15) no
C3 O1 C4 108.9(4) no
C33 O3 C34 108.7(4) no
C2 C1 C4 107.3(5) yes
C2 C1 Au1 129.5(4) yes
C4 C1 Au1 123.2(4) yes
C1 C2 C5 129.6(5) no
C1 C2 C3 110.2(5) no
C5 C2 C3 120.2(5) no
O2 C3 O1 120.1(5) no
O2 C3 C2 131.0(5) no
O1 C3 C2 108.9(4) no
O1 C4 C6 107.7(5) no
O1 C4 C1 104.2(5) no
C6 C4 C1 114.5(5) no
O1 C4 H4 110.1 no
C6 C4 H4 110.1 no
C1 C4 H4 110.1 no
C2 C5 H5A 109.5 no
C2 C5 H5B 109.5 no
H5A C5 H5B 109.5 no
C2 C5 H5C 109.5 no
H5A C5 H5C 109.5 no
H5B C5 H5C 109.5 no
C4 C6 C7 112.3(5) no
C4 C6 H6A 109.1 no
C7 C6 H6A 109.1 no
C4 C6 H6B 109.1 no
C7 C6 H6B 109.1 no
H6A C6 H6B 107.9 no
C8 C7 C12 119.8(6) no
C8 C7 C6 121.3(6) no
C12 C7 C6 118.7(6) no
C7 C8 C9 120.3(7) no
C7 C8 H8 119.8 no
C9 C8 H8 119.8 no
C8 C9 C10 119.6(6) no
C8 C9 H9 120.2 no
C10 C9 H9 120.2 no
C11 C10 C9 118.0(6) no
C11 C10 H10 121.0 no
C9 C10 H10 121.0 no
C10 C11 C12 120.9(7) no
C10 C11 H11 119.5 no
C12 C11 H11 119.5 no
C7 C12 C11 120.8(7) no
C7 C12 H12 119.6 no
C11 C12 H12 119.6 no
C14 C13 C18 119.6(4) no
C14 C13 P1 117.7(4) no
C18 C13 P1 122.7(4) no
C15 C14 C13 120.0(5) no
C15 C14 H14 120.0 no
C13 C14 H14 120.0 no
C16 C15 C14 119.7(5) no
C16 C15 H15 120.1 no
C14 C15 H15 120.1 no
C17 C16 C15 120.6(5) no
C17 C16 H16 119.7 no
C15 C16 H16 119.7 no
C16 C17 C18 120.2(5) no
C16 C17 H17 119.9 no
C18 C17 H17 119.9 no
C17 C18 C13 119.8(5) no
C17 C18 H18 120.1 no
C13 C18 H18 120.1 no
C24 C19 C20 118.4(5) no
C24 C19 P1 118.8(4) no
C20 C19 P1 122.7(4) no
C21 C20 C19 120.8(5) no
C21 C20 H20 119.6 no
C19 C20 H20 119.6 no
C22 C21 C20 120.7(5) no
C22 C21 H21 119.6 no
C20 C21 H21 119.6 no
C21 C22 C23 118.7(5) no
C21 C22 H22 120.7 no
C23 C22 H22 120.7 no
C22 C23 C24 121.0(5) no
C22 C23 H23 119.5 no
C24 C23 H23 119.5 no
C19 C24 C23 120.3(5) no
C19 C24 H24 119.8 no
C23 C24 H24 119.8 no
C26 C25 C30 119.5(4) no
C26 C25 P1 122.7(4) no
C30 C25 P1 117.8(4) no
C25 C26 C27 120.0(5) no
C25 C26 H26 120.0 no
C27 C26 H26 120.0 no
C28 C27 C26 119.9(5) no
C28 C27 H27 120.0 no
C26 C27 H27 120.0 no
C29 C28 C27 120.4(5) no
C29 C28 H28 119.8 no
C27 C28 H28 119.8 no
C28 C29 C30 120.0(5) no
C28 C29 H29 120.0 no
C30 C29 H29 120.0 no
C29 C30 C25 120.2(5) no
C29 C30 H30 119.9 no
C25 C30 H30 119.9 no
C32 C31 C34 107.3(4) no
C32 C31 Au2 129.0(4) no
C34 C31 Au2 123.6(4) no
C31 C32 C33 109.9(4) no
C31 C32 C35 131.2(5) no
C33 C32 C35 118.9(4) no
O4 C33 O3 121.4(5) no
O4 C33 C32 129.8(5) no
O3 C33 C32 108.8(4) no
O3 C34 C36 108.6(5) no
O3 C34 C31 104.8(4) no
C36 C34 C31 116.6(5) no
O3 C34 H34 108.9 no
C36 C34 H34 108.9 no
C31 C34 H34 108.9 no
C32 C35 H35A 109.5 no
C32 C35 H35B 109.5 no
H35A C35 H35B 109.5 no
C32 C35 H35C 109.5 no
H35A C35 H35C 109.5 no
H35B C35 H35C 109.5 no
C34 C36 C37 112.6(5) no
C34 C36 H36A 109.1 no
C37 C36 H36A 109.1 no
C34 C36 H36B 109.1 no
C37 C36 H36B 109.1 no
H36A C36 H36B 107.8 no
C38A C37 C42A 119.3(7) no
C42B C37 C38B 117.3(14) no
C42B C37 C36 103.5(12) no
C38A C37 C36 120.3(6) no
C42A C37 C36 120.2(6) no
C38B C37 C36 138.3(10) no
C37 C38A C39A 120.0(9) no
C37 C38A H38A 120.0 no
C39A C38A H38A 120.0 no
C40A C39A C38A 119.4(9) no
C40A C39A H39A 120.3 no
C38A C39A H39A 120.3 no
C41A C40A C39A 122.1(8) no
C41A C40A H40A 119.0 no
C39A C40A H40A 119.0 no
C40A C41A C42A 116.9(9) no
C40A C41A H41A 121.6 no
C42A C41A H41A 121.6 no
C37 C42A C41A 122.0(10) no
C37 C42A H42A 119.0 no
C41A C42A H42A 119.0 no
C39B C40B C41B 124(2) no
C39B C40B H40B 118.1 no
C41B C40B H40B 118.1 no
C42A C40B H40B 147.9 no
C42B C41B C40B 117(2) no
C42B C41B H41B 121.3 no
C40B C41B H41B 121.3 no
C39B C38B C37 119(2) no
C39B C38B H38B 120.5 no
C37 C38B H38B 120.5 no
C40B C39B C38B 119(2) no
C40B C39B H39B 120.4 no
C38B C39B H39B 120.4 no
C37 C42B C41B 123(2) no
C37 C42B H42B 118.5 no
C41B C42B H42B 118.5 no
C48 C43 C44 118.6(4) no
C48 C43 P2 123.8(4) no
C44 C43 P2 117.6(4) no
C45 C44 C43 120.9(5) no
C45 C44 H44 119.6 no
C43 C44 H44 119.6 no
C44 C45 C46 120.2(5) no
C44 C45 H45 119.9 no
C46 C45 H45 119.9 no
C45 C46 C47 119.6(5) no
C45 C46 H46 120.2 no
C47 C46 H46 120.2 no
C48 C47 C46 120.0(5) no
C48 C47 H47 120.0 no
C46 C47 H47 120.0 no
C47 C48 C43 120.7(5) no
C47 C48 H48 119.6 no
C43 C48 H48 119.6 no
C54 C49 C50 119.4(4) no
C54 C49 P2 117.3(3) no
C50 C49 P2 123.3(4) no
C51 C50 C49 119.8(5) no
C51 C50 H50 120.1 no
C49 C50 H50 120.1 no
C50 C51 C52 120.0(5) no
C50 C51 H51 120.0 no
C52 C51 H51 120.0 no
C53 C52 C51 120.5(5) no
C53 C52 H52 119.7 no
C51 C52 H52 119.7 no
C52 C53 C54 119.3(5) no
C52 C53 H53 120.3 no
C54 C53 H53 120.3 no
C53 C54 C49 120.9(4) no
C53 C54 H54 119.6 no
C49 C54 H54 119.6 no
C60 C55 C56 119.1(5) no
C60 C55 P2 119.4(4) no
C56 C55 P2 121.4(4) no
C57 C56 C55 119.8(5) no
C57 C56 H56 120.1 no
C55 C56 H56 120.1 no
C56 C57 C58 120.5(5) no
C56 C57 H57 119.7 no
C58 C57 H57 119.7 no
C59 C58 C57 120.3(5) no
C59 C58 H58 119.9 no
C57 C58 H58 119.9 no
C58 C59 C60 119.9(5) no
C58 C59 H59 120.1 no
C60 C59 H59 120.1 no
C55 C60 C59 120.4(5) no
C55 C60 H60 119.8 no
C59 C60 H60 119.8 no

loop_
_geom_bond_atom_site_label_1
_geom_bond_atom_site_label_2
_geom_bond_distance
_geom_bond_publ_flag
Au1 C1 2.036(5) yes
Au1 P1 2.2955(12) yes
Au2 C31 2.037(5) no
Au2 P2 2.2968(12) no
P1 C13 1.809(5) no
P1 C25 1.812(5) no
P1 C19 1.816(5) no
P2 C43 1.812(5) no
P2 C55 1.812(5) no
P2 C49 1.818(5) no
O1 C3 1.348(7) no
O1 C4 1.473(7) no
O2 C3 1.204(6) no
O3 C33 1.359(6) no
O3 C34 1.463(6) no
O4 C33 1.203(6) no
C1 C2 1.326(7) yes
C1 C4 1.531(8) yes
C2 C5 1.476(7) no
C2 C3 1.477(7) no
C4 C6 1.479(9) no
C4 H4 1.0000 no
C5 H5A 0.9800 no
C5 H5B 0.9800 no
C5 H5C 0.9800 no
C6 C7 1.536(9) no
C6 H6A 0.9900 no
C6 H6B 0.9900 no
C7 C8 1.329(9) no
C7 C12 1.368(10) no
C8 C9 1.394(9) no
C8 H8 0.9500 no
C9 C10 1.432(9) no
C9 H9 0.9500 no
C10 C11 1.320(9) no
C10 H10 0.9500 no
C11 C12 1.393(9) no
C11 H11 0.9500 no
C12 H12 0.9500 no
C13 C14 1.393(7) no
C13 C18 1.397(7) no
C14 C15 1.391(7) no
C14 H14 0.9500 no
C15 C16 1.384(8) no
C15 H15 0.9500 no
C16 C17 1.374(8) no
C16 H16 0.9500 no
C17 C18 1.389(7) no
C17 H17 0.9500 no
C18 H18 0.9500 no
C19 C24 1.383(7) no
C19 C20 1.388(7) no
C20 C21 1.383(8) no
C20 H20 0.9500 no
C21 C22 1.376(8) no
C21 H21 0.9500 no
C22 C23 1.380(8) no
C22 H22 0.9500 no
C23 C24 1.386(8) no
C23 H23 0.9500 no
C24 H24 0.9500 no
C25 C26 1.387(7) no
C25 C30 1.398(7) no
C26 C27 1.400(7) no
C26 H26 0.9500 no
C27 C28 1.383(8) no
C27 H27 0.9500 no
C28 C29 1.381(8) no
C28 H28 0.9500 no
C29 C30 1.391(7) no
C29 H29 0.9500 no
C30 H30 0.9500 no
C31 C32 1.334(7) no
C31 C34 1.527(7) no
C32 C33 1.477(6) no
C32 C35 1.485(7) no
C34 C36 1.481(8) no
C34 H34 1.0000 no
C35 H35A 0.9800 no
C35 H35B 0.9800 no
C35 H35C 0.9800 no
C36 C37 1.527(7) no
C36 H36A 0.9900 no
C36 H36B 0.9900 no
C37 C42B 1.32(2) no
C37 C38A 1.355(11) no
C37 C42A 1.401(12) no
C37 C38B 1.48(2) no
C38A C39A 1.405(11) no
C38A H38A 0.9500 no
C39A C40A 1.389(15) no
C39A H39A 0.9500 no
C40A C41A 1.370(14) no
C40A H40A 0.9500 no
C41A C42A 1.402(13) no
C41A H41A 0.9500 no
C42A H42A 0.9500 no
C40B C39B 1.31(3) no
C40B C41B 1.39(3) no
C40B H40B 0.9500 no
C41B C42B 1.34(3) no
C41B H41B 0.9500 no
C38B C39B 1.33(4) no
C38B H38B 0.9500 no
C39B H39B 0.9500 no
C42B H42B 0.9500 no
C43 C48 1.391(7) no
C43 C44 1.400(6) no
C44 C45 1.375(7) no
C44 H44 0.9500 no
C45 C46 1.389(8) no
C45 H45 0.9500 no
C46 C47 1.394(8) no
C46 H46 0.9500 no
C47 C48 1.385(7) no
C47 H47 0.9500 no
C48 H48 0.9500 no
C49 C54 1.393(7) no
C49 C50 1.401(6) no
C50 C51 1.390(7) no
C50 H50 0.9500 no
C51 C52 1.392(7) no
C51 H51 0.9500 no
C52 C53 1.386(7) no
C52 H52 0.9500 no
C53 C54 1.390(7) no
C53 H53 0.9500 no
C54 H54 0.9500 no
C55 C60 1.394(7) no
C55 C56 1.401(7) no
C56 C57 1.386(7) no
C56 H56 0.9500 no
C57 C58 1.387(8) no
C57 H57 0.9500 no
C58 C59 1.373(8) no
C58 H58 0.9500 no
C59 C60 1.397(7) no
C59 H59 0.9500 no
C60 H60 0.9500 no

loop_
_geom_torsion_atom_site_label_1
_geom_torsion_atom_site_label_2
_geom_torsion_atom_site_label_3
_geom_torsion_atom_site_label_4
_geom_torsion
_geom_torsion_publ_flag
Au1 C1 C2 C5 5.7(10) no
C4 C1 C2 C3 5.2(7) no
Au1 C1 C2 C3 -175.6(4) no
C4 O1 C3 O2 172.7(5) no
C4 O1 C3 C2 -3.8(7) no
C1 C2 C3 O2 -177.1(6) no
C5 C2 C3 O2 1.7(9) no
C1 C2 C3 O1 -1.1(7) no
C5 C2 C3 O1 177.7(5) no
C3 O1 C4 C6 128.7(6) no
C3 O1 C4 C1 6.6(7) no
C2 C1 C4 O1 -7.2(7) no
Au1 C1 C4 O1 173.5(4) no
C2 C1 C4 C6 -124.7(6) no
Au1 C1 C4 C6 56.1(7) no
O1 C4 C6 C7 165.7(5) no
C1 C4 C6 C7 -78.9(7) no
C4 C6 C7 C8 -61.0(9) no
C4 C6 C7 C12 124.7(7) no
C12 C7 C8 C9 -4.7(11) no
C6 C7 C8 C9 -178.9(6) no
C7 C8 C9 C10 0.2(11) no
C8 C9 C10 C11 5.8(10) no
C9 C10 C11 C12 -7.2(11) no
C8 C7 C12 C11 3.5(11) no
C6 C7 C12 C11 177.8(6) no
C10 C11 C12 C7 2.7(11) no
C25 P1 C13 C14 -162.6(4) no
C19 P1 C13 C14 86.2(4) no
Au1 P1 C13 C14 -40.4(4) no
C25 P1 C13 C18 18.2(5) no
C19 P1 C13 C18 -93.0(4) no
Au1 P1 C13 C18 140.4(4) no
C18 C13 C14 C15 0.4(8) no
P1 C13 C14 C15 -178.8(4) no
C13 C14 C15 C16 -1.7(8) no
C14 C15 C16 C17 1.7(8) no
C15 C16 C17 C18 -0.3(8) no
C16 C17 C18 C13 -1.0(8) no
C14 C13 C18 C17 0.9(7) no
P1 C13 C18 C17 -179.9(4) no
C13 P1 C19 C24 173.6(4) no
C25 P1 C19 C24 61.5(5) no
Au1 P1 C19 C24 -61.5(4) no
C13 P1 C19 C20 -9.2(5) no
C25 P1 C19 C20 -121.3(5) no
Au1 P1 C19 C20 115.8(4) no
C24 C19 C20 C21 -0.3(9) no
P1 C19 C20 C21 -177.6(5) no
C19 C20 C21 C22 -0.1(9) no
C20 C21 C22 C23 -0.2(9) no
C21 C22 C23 C24 1.0(9) no
C20 C19 C24 C23 1.0(8) no
P1 C19 C24 C23 178.4(5) no
C22 C23 C24 C19 -1.4(10) no
C13 P1 C25 C26 -83.8(5) no
C19 P1 C25 C26 27.0(5) no
Au1 P1 C25 C26 152.9(4) no
C13 P1 C25 C30 94.5(4) no
C19 P1 C25 C30 -154.8(4) no
Au1 P1 C25 C30 -28.9(4) no
C30 C25 C26 C27 1.4(8) no
P1 C25 C26 C27 179.6(5) no
C25 C26 C27 C28 -1.0(9) no
C26 C27 C28 C29 -0.1(9) no
C27 C28 C29 C30 0.8(8) no
C28 C29 C30 C25 -0.4(8) no
C26 C25 C30 C29 -0.7(7) no
P1 C25 C30 C29 -179.0(4) no
C34 C31 C32 C33 3.6(6) no
Au2 C31 C32 C33 -179.7(4) no
C34 C31 C32 C35 -177.7(6) no
Au2 C31 C32 C35 -1.0(9) no
C34 O3 C33 O4 174.4(5) no
C34 O3 C33 C32 -4.8(6) no
C31 C32 C33 O4 -178.5(5) no
C35 C32 C33 O4 2.7(9) no
C31 C32 C33 O3 0.6(6) no
C35 C32 C33 O3 -178.2(5) no
C33 O3 C34 C36 132.0(5) no
C33 O3 C34 C31 6.8(6) no
C32 C31 C34 O3 -6.3(6) no
Au2 C31 C34 O3 176.7(3) no
C32 C31 C34 C36 -126.4(5) no
Au2 C31 C34 C36 56.7(7) no
O3 C34 C36 C37 167.9(5) no
C31 C34 C36 C37 -74.1(7) no
C34 C36 C37 C42B 149.4(11) no
C34 C36 C37 C38A -50.8(8) no
C34 C36 C37 C42A 133.4(7) no
C34 C36 C37 C38B -18.6(16) no
C42B C37 C38A C39A -28.0(19) no
C42A C37 C38A C39A -5.2(13) no
C38B C37 C38A C39A 43.6(19) no
C36 C37 C38A C39A 179.0(7) no
C37 C38A C39A C40A 1.9(15) no
C38A C39A C40A C41A 3.9(16) no
C39A C40A C41A C42A -5.9(15) no
C42B C37 C42A C41A 134(4) no
C38A C37 C42A C41A 3.1(14) no
C38B C37 C42A C41A -19.5(14) no
C36 C37 C42A C41A 178.9(8) no
C42B C37 C42A C40B 137(4) no
C38A C37 C42A C40B 5.8(12) no
C38B C37 C42A C40B -16.8(12) no
C36 C37 C42A C40B -178.4(7) no
C40A C41A C42A C37 2.5(15) no
C40A C41A C42A C40B -9(3) no
C37 C42A C40B C39B 16.5(17) no
C41A C42A C40B C39B -174(4) no
C37 C42A C40B C41B -146(2) no
C41A C42A C40B C41B 23(4) no
C39B C40B C41B C42B -5(4) no
C42A C40B C41B C42B 15.5(15) no
C42B C37 C38B C39B 3(3) no
C38A C37 C38B C39B -124(3) no
C42A C37 C38B C39B 14(2) no
C36 C37 C38B C39B 170.3(16) no
C41B C40B C39B C38B 4(4) no
C42A C40B C39B C38B -8(3) no
C37 C38B C39B C40B -3(4) no
C38A C37 C42B C41B 27(3) no
C42A C37 C42B C41B -35(2) no
C38B C37 C42B C41B -5(3) no
C36 C37 C42B C41B -176(2) no
C40B C41B C42B C37 6(3) no
C55 P2 C43 C48 -121.3(4) no
C49 P2 C43 C48 -8.6(5) no
Au2 P2 C43 C48 116.4(4) no
C55 P2 C43 C44 60.6(4) no
C49 P2 C43 C44 173.4(4) no
Au2 P2 C43 C44 -61.7(4) no
C48 C43 C44 C45 0.8(7) no
P2 C43 C44 C45 179.0(4) no
C43 C44 C45 C46 -0.8(8) no
C44 C45 C46 C47 0.4(8) no
C45 C46 C47 C48 -0.1(8) no
C46 C47 C48 C43 0.1(8) no
C44 C43 C48 C47 -0.5(7) no
P2 C43 C48 C47 -178.5(4) no
C43 P2 C49 C54 82.6(4) no
C55 P2 C49 C54 -167.2(4) no
Au2 P2 C49 C54 -43.3(4) no
C43 P2 C49 C50 -97.7(4) no
C55 P2 C49 C50 12.5(5) no
Au2 P2 C49 C50 136.4(4) no
C54 C49 C50 C51 -0.2(7) no
P2 C49 C50 C51 -179.8(4) no
C49 C50 C51 C52 -1.1(7) no
C50 C51 C52 C53 1.6(7) no
C51 C52 C53 C54 -0.8(7) no
C52 C53 C54 C49 -0.6(7) no
C50 C49 C54 C53 1.0(7) no
P2 C49 C54 C53 -179.3(4) no
C43 P2 C55 C60 -141.8(4) no
C49 P2 C55 C60 106.6(4) no
Au2 P2 C55 C60 -17.8(4) no
C43 P2 C55 C56 38.3(5) no
C49 P2 C55 C56 -73.2(5) no
Au2 P2 C55 C56 162.3(4) no
C60 C55 C56 C57 0.0(8) no
P2 C55 C56 C57 179.8(4) no
C55 C56 C57 C58 -0.9(9) no
C56 C57 C58 C59 1.4(9) no
C57 C58 C59 C60 -0.8(8) no
C56 C55 C60 C59 0.5(8) no
P2 C55 C60 C59 -179.3(4) no
C58 C59 C60 C55 -0.1(8) no
